data_4335226
loop_
_publ_author_name
'Iou-Sheng Ke'
'Fran\,cois P. Gabba\"i'

_publ_section_title
;
 \s-Donor/Acceptor-Confused Ligands: The Case of a Chlorostibine
;
_journal_name_full 'Inorganic Chemistry'
_journal_page_first 7145
_journal_page_last 7151
_journal_paper_doi 10.1021/ic400736b
_journal_volume 52
_journal_year 2013
_chemical_formula_moiety 'C36 H41 Au Cl5 O2 P2 Sb'
_chemical_formula_sum 'C36 H41 Au Cl5 O2 P2 Sb'
_chemical_formula_weight 1063.59
_chemical_name_systematic
; 
 ? 
;
_space_group_IT_number 148
_symmetry_space_group_name_Hall '-R 3'
_symmetry_space_group_name_H-M 'R -3 :H'
_atom_sites_solution_hydrogens geom
_atom_sites_solution_primary direct
_atom_sites_solution_secondary difmap
_audit_creation_method SHELXL-97
_cell_angle_alpha 90.00
_cell_angle_beta 90.00
_cell_angle_gamma 120.00
_cell_formula_units_Z 18
_cell_length_a 36.851(3)
_cell_length_b 36.851(3)
_cell_length_c 15.665(3)
_cell_measurement_reflns_used 9988
_cell_measurement_temperature 110(2)
_cell_measurement_theta_max 27.04
_cell_measurement_theta_min 2.21
_cell_volume 18423(4)
_computing_cell_refinement 'Bruker APEX-II'
_computing_data_collection 'Bruker APEX-II'
_computing_data_reduction 'Bruker APEX-II'
_computing_molecular_graphics 'Bruker SHELXTL'
_computing_publication_material 'Bruker SHELXTL'
_computing_structure_refinement 'SHELXL-97 (Sheldrick, 2008)'
_computing_structure_solution 'SHELXS-97 (Sheldrick, 2008)'
_diffrn_ambient_temperature 110(2)
_diffrn_measured_fraction_theta_full 0.999
_diffrn_measured_fraction_theta_max 0.999
_diffrn_measurement_device_type 'BRUKE APEX-II CCD'
_diffrn_measurement_method 'phi and omega scans'
_diffrn_radiation_monochromator graphite
_diffrn_radiation_source 'fine-focus sealed tube'
_diffrn_radiation_type MoK\a
_diffrn_radiation_wavelength 0.71073
_diffrn_reflns_av_R_equivalents 0.0660
_diffrn_reflns_av_sigmaI/netI 0.0399
_diffrn_reflns_limit_h_max 49
_diffrn_reflns_limit_h_min -49
_diffrn_reflns_limit_k_max 49
_diffrn_reflns_limit_k_min -49
_diffrn_reflns_limit_l_max 20
_diffrn_reflns_limit_l_min -20
_diffrn_reflns_number 75780
_diffrn_reflns_theta_full 28.34
_diffrn_reflns_theta_max 28.34
_diffrn_reflns_theta_min 1.82
_exptl_absorpt_coefficient_mu 4.674
_exptl_absorpt_correction_T_max 0.4550
_exptl_absorpt_correction_T_min 0.2503
_exptl_absorpt_correction_type multi-scan
_exptl_absorpt_process_details SADBAS
_exptl_crystal_colour Yellow
_exptl_crystal_density_diffrn 1.726
_exptl_crystal_description Block
_exptl_crystal_F_000 9324
_exptl_crystal_size_max 0.41
_exptl_crystal_size_mid 0.33
_exptl_crystal_size_min 0.20
_refine_diff_density_max 1.281
_refine_diff_density_min -0.884
_refine_diff_density_rms 0.150
_refine_ls_extinction_method none
_refine_ls_goodness_of_fit_ref 1.074
_refine_ls_hydrogen_treatment constr
_refine_ls_matrix_type full
_refine_ls_number_parameters 479
_refine_ls_number_reflns 10220
_refine_ls_number_restraints 96
_refine_ls_restrained_S_all 1.071
_refine_ls_R_factor_all 0.0479
_refine_ls_R_factor_gt 0.0336
_refine_ls_shift/su_max 0.069
_refine_ls_shift/su_mean 0.003
_refine_ls_structure_factor_coef Fsqd
_refine_ls_weighting_details 'calc w=1/[\s^2^(Fo^2^)+(0.0351P)^2^+152.7793P] where P=(Fo^2^+2Fc^2^)/3'
_refine_ls_weighting_scheme calc
_refine_ls_wR_factor_gt 0.0849
_refine_ls_wR_factor_ref 0.0905
_reflns_number_gt 8327
_reflns_number_total 10220
_reflns_threshold_expression >2sigma(I)
_cod_data_source_file ic400736b_si_002_4.cif
_cod_data_source_block 5
_cod_depositor_comments
;
The following automatic conversions were performed:

'_refine_ls_hydrogen_treatment' value 'constra' was replaced with the
value 'constr' as specified in the replacement file
'src/cod-tools/trunk/data/replacement-values/replacement_values.lst'.

Automatic conversion script
Id: cif_fix_values 5376 2017-05-30 11:51:03Z andrius 
;
_cod_original_sg_symbol_H-M 'R -3'
_cod_database_code 4335226

loop_
_symmetry_equiv_pos_as_xyz
'x, y, z'
'-y, x-y, z'
'-x+y, -x, z'
'x+2/3, y+1/3, z+1/3'
'-y+2/3, x-y+1/3, z+1/3'
'-x+y+2/3, -x+1/3, z+1/3'
'x+1/3, y+2/3, z+2/3'
'-y+1/3, x-y+2/3, z+2/3'
'-x+y+1/3, -x+2/3, z+2/3'
'-x, -y, -z'
'y, -x+y, -z'
'x-y, x, -z'
'-x+2/3, -y+1/3, -z+1/3'
'y+2/3, -x+y+1/3, -z+1/3'
'x-y+2/3, x+1/3, -z+1/3'
'-x+1/3, -y+2/3, -z+2/3'
'y+1/3, -x+y+2/3, -z+2/3'
'x-y+1/3, x+2/3, -z+2/3'

loop_
_atom_site_label
_atom_site_type_symbol
_atom_site_fract_x
_atom_site_fract_y
_atom_site_fract_z
_atom_site_U_iso_or_equiv
_atom_site_adp_type
_atom_site_occupancy
_atom_site_symmetry_multiplicity
_atom_site_calc_flag
_atom_site_refinement_flags
_atom_site_disorder_assembly
_atom_site_disorder_group
Au1 Au -0.059166(4) 0.163362(4) -0.246778(9) 0.02393(4) Uani 1 1 d . A .
Sb1 Sb 0.019405(7) 0.228525(7) -0.250371(15) 0.02107(5) Uani 1 1 d . . .
Cl1 Cl -0.13453(3) 0.10833(3) -0.24726(6) 0.0305(2) Uani 1 1 d . . .
P1 P -0.05338(3) 0.15754(4) -0.09923(7) 0.0343(3) Uani 1 1 d . . .
O1 O 0.03566(8) 0.18060(8) -0.24957(19) 0.0316(7) Uani 1 1 d . A .
C1 C 0.02405(11) 0.22993(13) -0.1101(2) 0.0293(9) Uani 1 1 d . A .
Cl2 Cl 0.17604(3) 0.31158(3) -0.25900(7) 0.0361(2) Uani 1 1 d . . .
P2 P -0.06079(3) 0.16583(3) -0.39537(7) 0.0312(3) Uani 1 1 d . . .
O2 O 0.08424(7) 0.26385(8) -0.25126(17) 0.0251(6) Uani 1 1 d . A .
C2 C -0.00477(12) 0.20020(15) -0.0566(3) 0.0361(11) Uani 1 1 d . A .
Cl3 Cl 0.21829(3) 0.25619(4) -0.25430(7) 0.0428(3) Uani 1 1 d . A .
C3 C 0.00271(14) 0.20317(19) 0.0322(3) 0.0540(16) Uani 1 1 d . . .
H3A H -0.0166 0.1816 0.0689 0.065 Uiso 1 1 calc R A .
Cl4 Cl 0.16164(3) 0.15827(4) -0.25420(8) 0.0473(3) Uani 1 1 d . . .
C4 C 0.03739(14) 0.2366(2) 0.0659(3) 0.0593(17) Uani 1 1 d . A .
H4A H 0.0421 0.2384 0.1258 0.071 Uiso 1 1 calc R . .
Cl5 Cl 0.06358(4) 0.11784(4) -0.25307(10) 0.0530(3) Uani 1 1 d . A .
C5 C 0.06546(13) 0.26766(18) 0.0130(3) 0.0508(15) Uani 1 1 d . . .
H5A H 0.0892 0.2914 0.0366 0.061 Uiso 1 1 calc R A .
C6 C 0.05945(12) 0.26461(15) -0.0751(3) 0.0383(11) Uani 1 1 d . A .
H6A H 0.0793 0.2860 -0.1113 0.046 Uiso 1 1 calc R . .
C7 C 0.02285(11) 0.22806(12) -0.3908(2) 0.0288(9) Uani 1 1 d . A .
C8 C -0.01089(12) 0.20342(13) -0.4424(3) 0.0330(10) Uani 1 1 d . A .
C9 C -0.00658(14) 0.20689(15) -0.5313(3) 0.0427(12) Uani 1 1 d . . .
H9A H -0.0299 0.1895 -0.5666 0.051 Uiso 1 1 calc R A .
C10 C 0.03089(14) 0.23515(17) -0.5680(3) 0.0497(14) Uani 1 1 d . A .
H10A H 0.0337 0.2373 -0.6283 0.060 Uiso 1 1 calc R . .
C11 C 0.06458(15) 0.26040(18) -0.5160(3) 0.0574(17) Uani 1 1 d . . .
H11A H 0.0906 0.2802 -0.5409 0.069 Uiso 1 1 calc R A .
C12 C 0.06079(14) 0.25706(16) -0.4284(3) 0.0465(14) Uani 1 1 d . A .
H12A H 0.0841 0.2746 -0.3934 0.056 Uiso 1 1 calc R . .
C13 C 0.0103(2) 0.2829(3) -0.2515(8) 0.035(2) Uani 0.56 1 d PU A 1
C14 C -0.0063(3) 0.2898(3) -0.1779(8) 0.055(2) Uani 0.56 1 d PU A 1
H14A H -0.0117 0.2726 -0.1290 0.066 Uiso 0.56 1 calc PR A 1
C15 C -0.0148(3) 0.3224(3) -0.1777(11) 0.096(3) Uani 0.56 1 d PU A 1
H15A H -0.0274 0.3273 -0.1296 0.115 Uiso 0.56 1 calc PR A 1
C16 C -0.0042(4) 0.3483(3) -0.2514(14) 0.105(4) Uani 0.56 1 d PU A 1
H16A H -0.0091 0.3713 -0.2518 0.126 Uiso 0.56 1 calc PR A 1
C17 C 0.0126(3) 0.3408(3) -0.3200(11) 0.091(3) Uani 0.56 1 d PU A 1
H17A H 0.0198 0.3589 -0.3679 0.110 Uiso 0.56 1 calc PR A 1
C18 C 0.0198(3) 0.3070(3) -0.3235(8) 0.061(2) Uani 0.56 1 d PU A 1
H18A H 0.0307 0.3011 -0.3732 0.073 Uiso 0.56 1 calc PR A 1
C19 C 0.0143(4) 0.2835(5) -0.2513(9) 0.034(3) Uani 0.44 1 d PU A 2
C20 C 0.0490(3) 0.3254(3) -0.2578(8) 0.049(3) Uani 0.44 1 d PU A 2
H20A H 0.0762 0.3286 -0.2597 0.059 Uiso 0.44 1 calc PR A 2
C21 C 0.0465(4) 0.3611(4) -0.2616(8) 0.057(3) Uani 0.44 1 d PU A 2
H21A H 0.0713 0.3874 -0.2689 0.069 Uiso 0.44 1 calc PR A 2
C22 C 0.0082(5) 0.3598(5) -0.2548(13) 0.070(4) Uani 0.44 1 d PU A 2
H22A H 0.0057 0.3841 -0.2603 0.085 Uiso 0.44 1 calc PR A 2
C23 C -0.0238(5) 0.3232(5) -0.2405(13) 0.086(5) Uani 0.44 1 d PU A 2
H23A H -0.0501 0.3213 -0.2314 0.103 Uiso 0.44 1 calc PR A 2
C24 C -0.0220(4) 0.2851(4) -0.2376(11) 0.074(4) Uani 0.44 1 d PU A 2
H24A H -0.0471 0.2597 -0.2256 0.089 Uiso 0.44 1 calc PR A 2
C25 C -0.0201(2) 0.1053(2) -0.1135(5) 0.094(2) Uani 1 1 d . . .
H25A H -0.0209 0.0794 -0.0959 0.142 Uiso 1 1 calc R A .
H25B H 0.0071 0.1294 -0.0986 0.142 Uiso 1 1 calc R . .
H25C H -0.0243 0.1048 -0.1754 0.142 Uiso 1 1 calc R . .
C26 C -0.0546(2) 0.10883(18) -0.0683(4) 0.0750(19) Uani 1 1 d . A .
H26A H -0.0463 0.1128 -0.0067 0.090 Uiso 1 1 calc R . .
C27 C -0.0925(3) 0.0713(3) -0.0710(8) 0.138(4) Uani 1 1 d . . .
H27A H -0.0881 0.0484 -0.0521 0.206 Uiso 1 1 calc R A .
H27B H -0.1032 0.0659 -0.1296 0.206 Uiso 1 1 calc R . .
H27C H -0.1127 0.0730 -0.0332 0.206 Uiso 1 1 calc R . .
C28 C -0.10035(16) 0.19516(18) -0.0773(4) 0.0657(18) Uani 1 1 d . . .
H28A H -0.1242 0.1952 -0.0498 0.099 Uiso 1 1 calc R A .
H28B H -0.1040 0.1938 -0.1394 0.099 Uiso 1 1 calc R . .
H28C H -0.0745 0.2209 -0.0621 0.099 Uiso 1 1 calc R . .
C29 C -0.09772(13) 0.15763(16) -0.0474(3) 0.0439(13) Uani 1 1 d . A .
H29A H -0.1235 0.1323 -0.0689 0.053 Uiso 1 1 calc R . .
C30 C -0.09878(16) 0.1539(2) 0.0497(3) 0.0681(19) Uani 1 1 d . . .
H30A H -0.1236 0.1540 0.0718 0.102 Uiso 1 1 calc R A .
H30B H -0.0735 0.1776 0.0738 0.102 Uiso 1 1 calc R . .
H30C H -0.0999 0.1276 0.0658 0.102 Uiso 1 1 calc R . .
C31 C -0.0470(2) 0.0999(2) -0.3867(4) 0.098(2) Uani 1 1 d . . .
H31A H -0.0544 0.0715 -0.4047 0.147 Uiso 1 1 calc R A .
H31B H -0.0506 0.1003 -0.3248 0.147 Uiso 1 1 calc R . .
H31C H -0.0178 0.1195 -0.4018 0.147 Uiso 1 1 calc R . .
C32 C -0.07526(18) 0.11277(16) -0.4312(3) 0.0545(15) Uani 1 1 d . A .
H32A H -0.1042 0.0938 -0.4091 0.065 Uiso 1 1 calc R . .
C33 C -0.0769(2) 0.1048(2) -0.5248(4) 0.079(2) Uani 1 1 d . . .
H33A H -0.0853 0.0754 -0.5347 0.119 Uiso 1 1 calc R A .
H33B H -0.0492 0.1229 -0.5499 0.119 Uiso 1 1 calc R . .
H33C H -0.0974 0.1109 -0.5514 0.119 Uiso 1 1 calc R . .
C34 C -0.10922(17) 0.1810(2) -0.5203(3) 0.0711(19) Uani 1 1 d . . .
H34A H -0.1315 0.1878 -0.5282 0.107 Uiso 1 1 calc R A .
H34B H -0.1176 0.1538 -0.5469 0.107 Uiso 1 1 calc R . .
H34C H -0.0834 0.2027 -0.5471 0.107 Uiso 1 1 calc R . .
C35 C -0.10170(13) 0.17873(17) -0.4245(3) 0.0510(14) Uani 1 1 d . A .
H35A H -0.1286 0.1558 -0.4006 0.061 Uiso 1 1 calc R . .
C36 C -0.09355(19) 0.2191(2) -0.3809(4) 0.0815(18) Uani 1 1 d . . .
H36A H -0.1156 0.2253 -0.3968 0.122 Uiso 1 1 calc R A .
H36B H -0.0663 0.2422 -0.3990 0.122 Uiso 1 1 calc R . .
H36C H -0.0936 0.2157 -0.3188 0.122 Uiso 1 1 calc R . .
C37 C 0.10271(10) 0.24021(11) -0.2528(2) 0.0218(8) Uani 1 1 d . . .
C38 C 0.14566(11) 0.25787(12) -0.2564(2) 0.0254(8) Uani 1 1 d . A .
C39 C 0.16430(11) 0.23288(13) -0.2559(2) 0.0303(9) Uani 1 1 d . . .
C40 C 0.13903(12) 0.18959(13) -0.2543(2) 0.0325(9) Uani 1 1 d . A .
C41 C 0.09586(12) 0.17174(12) -0.2522(3) 0.0315(9) Uani 1 1 d . . .
C42 C 0.07711(11) 0.19627(12) -0.2513(2) 0.0263(8) Uani 1 1 d . A .

loop_
_atom_site_aniso_label
_atom_site_aniso_U_11
_atom_site_aniso_U_22
_atom_site_aniso_U_33
_atom_site_aniso_U_23
_atom_site_aniso_U_13
_atom_site_aniso_U_12
Au1 0.01966(6) 0.02559(7) 0.01936(7) 0.00162(5) -0.00019(5) 0.00593(5)
Sb1 0.01730(9) 0.02430(11) 0.01934(11) 0.00050(8) -0.00021(8) 0.00871(8)
Cl1 0.0223(4) 0.0275(4) 0.0237(4) 0.0037(3) -0.0022(3) -0.0011(3)
P1 0.0249(5) 0.0442(6) 0.0210(5) 0.0064(4) 0.0020(4) 0.0078(4)
O1 0.0262(12) 0.0237(12) 0.0432(16) 0.0024(11) 0.0030(12) 0.0111(10)
C1 0.0236(16) 0.041(2) 0.0234(18) -0.0027(15) -0.0024(14) 0.0160(15)
Cl2 0.0222(4) 0.0371(5) 0.0425(6) -0.0059(4) -0.0024(4) 0.0100(4)
P2 0.0273(5) 0.0334(5) 0.0203(5) 0.0008(4) -0.0029(4) 0.0057(4)
O2 0.0178(10) 0.0254(12) 0.0311(14) 0.0008(10) -0.0005(10) 0.0099(9)
C2 0.0209(17) 0.055(2) 0.0241(19) 0.0030(18) -0.0013(15) 0.0124(17)
Cl3 0.0291(4) 0.0695(6) 0.0392(6) -0.0054(5) -0.0029(4) 0.0317(4)
C3 0.026(2) 0.090(4) 0.022(2) 0.010(2) 0.0018(17) 0.012(2)
Cl4 0.0574(5) 0.0648(6) 0.0456(6) 0.0067(5) 0.0056(5) 0.0499(4)
C4 0.030(2) 0.106(4) 0.022(2) -0.006(2) -0.0047(18) 0.019(3)
Cl5 0.0549(6) 0.0344(5) 0.0765(9) 0.0064(5) 0.0107(6) 0.0274(4)
C5 0.025(2) 0.081(3) 0.030(2) -0.013(2) -0.0081(18) 0.015(2)
C6 0.0231(17) 0.057(3) 0.029(2) -0.0088(18) -0.0029(16) 0.0152(17)
C7 0.0278(17) 0.0346(19) 0.0207(18) 0.0024(15) 0.0048(14) 0.0131(15)
C8 0.0303(18) 0.042(2) 0.0229(19) 0.0030(16) 0.0044(15) 0.0149(16)
C9 0.039(2) 0.055(3) 0.021(2) -0.0031(18) -0.0012(17) 0.013(2)
C10 0.036(2) 0.075(3) 0.023(2) 0.005(2) 0.0062(18) 0.016(2)
C11 0.030(2) 0.081(4) 0.032(2) 0.015(2) 0.0087(19) 0.006(2)
C12 0.028(2) 0.063(3) 0.026(2) 0.003(2) 0.0023(17) 0.005(2)
C13 0.012(3) 0.022(3) 0.072(6) -0.003(3) -0.005(3) 0.010(2)
C14 0.035(4) 0.031(3) 0.100(6) -0.011(4) 0.012(4) 0.018(3)
C15 0.066(5) 0.044(4) 0.192(8) -0.014(5) 0.036(7) 0.038(4)
C16 0.062(6) 0.026(4) 0.236(10) 0.012(5) 0.018(7) 0.029(4)
C17 0.060(5) 0.039(4) 0.182(8) 0.036(5) 0.004(6) 0.029(4)
C18 0.045(4) 0.041(4) 0.102(6) 0.023(4) 0.006(5) 0.025(3)
C19 0.031(4) 0.046(5) 0.025(5) 0.000(5) 0.003(5) 0.019(4)
C20 0.032(4) 0.049(4) 0.069(7) 0.013(5) 0.009(5) 0.023(3)
C21 0.059(4) 0.052(4) 0.070(7) 0.012(5) 0.020(6) 0.035(4)
C22 0.066(5) 0.046(5) 0.113(11) 0.019(7) 0.031(7) 0.038(4)
C23 0.065(5) 0.062(5) 0.149(13) 0.028(8) 0.047(8) 0.046(4)
C24 0.042(5) 0.043(4) 0.136(12) 0.026(7) 0.036(7) 0.020(4)
C25 0.129(5) 0.089(4) 0.097(5) 0.055(3) 0.050(4) 0.079(3)
C26 0.094(4) 0.058(3) 0.067(4) 0.035(3) 0.033(3) 0.033(3)
C27 0.096(5) 0.079(5) 0.240(12) 0.038(6) 0.006(7) 0.045(4)
C28 0.037(2) 0.074(4) 0.077(4) -0.013(3) 0.014(3) 0.021(2)
C29 0.029(2) 0.062(3) 0.025(2) 0.000(2) 0.0012(17) 0.012(2)
C30 0.045(3) 0.120(5) 0.030(3) -0.004(3) 0.002(2) 0.035(3)
C31 0.176(6) 0.068(3) 0.077(5) -0.024(3) -0.028(4) 0.082(4)
C32 0.069(3) 0.040(2) 0.037(3) -0.009(2) -0.008(2) 0.014(2)
C33 0.096(4) 0.084(4) 0.054(3) -0.029(3) -0.006(3) 0.043(3)
C34 0.053(3) 0.090(4) 0.049(3) 0.026(3) -0.012(3) 0.020(3)
C35 0.026(2) 0.075(3) 0.038(2) 0.022(2) -0.0023(18) 0.014(2)
C36 0.095(3) 0.120(4) 0.073(4) 0.001(3) -0.005(3) 0.086(3)
C37 0.0231(15) 0.0307(16) 0.0141(16) 0.0003(13) 0.0018(12) 0.0154(13)
C38 0.0252(16) 0.0343(18) 0.0165(16) 0.0005(14) 0.0008(13) 0.0147(14)
C39 0.0272(16) 0.051(2) 0.0198(18) -0.0005(15) 0.0019(14) 0.0250(15)
C40 0.0421(17) 0.051(2) 0.0212(18) 0.0022(15) 0.0043(15) 0.0363(16)
C41 0.0409(19) 0.0333(18) 0.028(2) 0.0044(15) 0.0046(16) 0.0240(15)
C42 0.0303(16) 0.0327(18) 0.0179(17) 0.0018(14) 0.0021(14) 0.0172(14)

loop_
_atom_type_symbol
_atom_type_description
_atom_type_scat_dispersion_real
_atom_type_scat_dispersion_imag
_atom_type_scat_source
C C 0.0033 0.0016 'International Tables Vol C Tables 4.2.6.8 and 6.1.1.4'
H H 0.0000 0.0000 'International Tables Vol C Tables 4.2.6.8 and 6.1.1.4'
Au Au -2.0133 8.8022 'International Tables Vol C Tables 4.2.6.8 and 6.1.1.4'
Cl Cl 0.1484 0.1585 'International Tables Vol C Tables 4.2.6.8 and 6.1.1.4'
O O 0.0106 0.0060 'International Tables Vol C Tables 4.2.6.8 and 6.1.1.4'
P P 0.1023 0.0942 'International Tables Vol C Tables 4.2.6.8 and 6.1.1.4'
Sb Sb -0.5866 1.5461 'International Tables Vol C Tables 4.2.6.8 and 6.1.1.4'

loop_
_geom_angle_atom_site_label_1
_geom_angle_atom_site_label_2
_geom_angle_atom_site_label_3
_geom_angle
P2 Au1 P1 174.09(5)
P2 Au1 Cl1 89.36(3)
P1 Au1 Cl1 92.52(3)
P2 Au1 Sb1 88.93(2)
P1 Au1 Sb1 89.76(2)
Cl1 Au1 Sb1 173.91(3)
O2 Sb1 O1 78.87(10)
O2 Sb1 C19 91.4(4)
O1 Sb1 C19 170.3(4)
O2 Sb1 C13 94.6(2)
O1 Sb1 C13 173.5(2)
C19 Sb1 C13 3.2(5)
O2 Sb1 C1 86.58(12)
O1 Sb1 C1 87.87(14)
C19 Sb1 C1 91.5(4)
C13 Sb1 C1 91.9(3)
O2 Sb1 C7 86.87(12)
O1 Sb1 C7 87.61(14)
C19 Sb1 C7 91.9(4)
C13 Sb1 C7 92.0(3)
C1 Sb1 C7 172.65(15)
O2 Sb1 Au1 162.12(8)
O1 Sb1 Au1 83.27(7)
C19 Sb1 Au1 106.4(4)
C13 Sb1 Au1 103.2(2)
C1 Sb1 Au1 92.09(9)
C7 Sb1 Au1 93.13(9)
C2 P1 C29 109.3(2)
C2 P1 C26 106.2(3)
C29 P1 C26 107.4(3)
C2 P1 Au1 112.24(14)
C29 P1 Au1 108.45(15)
C26 P1 Au1 113.0(2)
C42 O1 Sb1 112.1(2)
C2 C1 C6 119.1(4)
C2 C1 Sb1 125.0(3)
C6 C1 Sb1 116.0(3)
C8 P2 C32 109.4(2)
C8 P2 C35 110.4(2)
C32 P2 C35 110.9(3)
C8 P2 Au1 113.50(13)
C32 P2 Au1 105.25(17)
C35 P2 Au1 107.25(16)
C37 O2 Sb1 113.0(2)
C1 C2 C3 119.9(4)
C1 C2 P1 120.2(3)
C3 C2 P1 119.9(3)
C4 C3 C2 120.7(4)
C4 C3 H3A 119.7
C2 C3 H3A 119.7
C3 C4 C5 119.7(4)
C3 C4 H4A 120.2
C5 C4 H4A 120.2
C4 C5 C6 120.5(4)
C4 C5 H5A 119.7
C6 C5 H5A 119.7
C5 C6 C1 119.9(4)
C5 C6 H6A 120.0
C1 C6 H6A 120.0
C8 C7 C12 119.1(4)
C8 C7 Sb1 123.7(3)
C12 C7 Sb1 117.0(3)
C7 C8 C9 120.0(4)
C7 C8 P2 120.1(3)
C9 C8 P2 119.9(3)
C10 C9 C8 120.7(4)
C10 C9 H9A 119.6
C8 C9 H9A 119.6
C9 C10 C11 119.2(4)
C9 C10 H10A 120.4
C11 C10 H10A 120.4
C12 C11 C10 120.6(4)
C12 C11 H11A 119.7
C10 C11 H11A 119.7
C11 C12 C7 120.4(4)
C11 C12 H12A 119.8
C7 C12 H12A 119.8
C18 C13 C14 123.9(11)
C18 C13 Sb1 119.7(9)
C14 C13 Sb1 116.3(8)
C15 C14 C13 118.2(12)
C15 C14 H14A 120.9
C13 C14 H14A 120.9
C14 C15 C16 118.4(13)
C14 C15 H15A 120.8
C16 C15 H15A 120.8
C17 C16 C15 121.0(12)
C17 C16 H16A 119.5
C15 C16 H16A 119.5
C16 C17 C18 121.9(13)
C16 C17 H17A 119.0
C18 C17 H17A 119.0
C13 C18 C17 116.5(12)
C13 C18 H18A 121.7
C17 C18 H18A 121.7
C24 C19 C20 109.0(14)
C24 C19 Sb1 125.9(10)
C20 C19 Sb1 124.8(11)
C21 C20 C19 125.9(12)
C21 C20 H20A 117.1
C19 C20 H20A 117.1
C20 C21 C22 121.3(11)
C20 C21 H21A 119.4
C22 C21 H21A 119.4
C23 C22 C21 115.5(15)
C23 C22 H22A 122.3
C21 C22 H22A 122.2
C22 C23 C24 124.2(15)
C22 C23 H23A 117.9
C24 C23 H23A 117.9
C19 C24 C23 123.6(12)
C19 C24 H24A 118.2
C23 C24 H24A 118.2
C26 C25 H25A 109.5
C26 C25 H25B 109.5
H25A C25 H25B 109.5
C26 C25 H25C 109.5
H25A C25 H25C 109.5
H25B C25 H25C 109.5
C27 C26 C25 111.5(7)
C27 C26 P1 119.1(6)
C25 C26 P1 110.4(4)
C27 C26 H26A 104.8
C25 C26 H26A 104.8
P1 C26 H26A 104.8
C26 C27 H27A 109.5
C26 C27 H27B 109.5
H27A C27 H27B 109.5
C26 C27 H27C 109.5
H27A C27 H27C 109.5
H27B C27 H27C 109.5
C29 C28 H28A 109.5
C29 C28 H28B 109.5
H28A C28 H28B 109.5
C29 C28 H28C 109.5
H28A C28 H28C 109.5
H28B C28 H28C 109.5
C28 C29 C30 112.5(5)
C28 C29 P1 109.3(3)
C30 C29 P1 115.2(4)
C28 C29 H29A 106.4
C30 C29 H29A 106.4
P1 C29 H29A 106.4
C29 C30 H30A 109.5
C29 C30 H30B 109.5
H30A C30 H30B 109.5
C29 C30 H30C 109.5
H30A C30 H30C 109.5
H30B C30 H30C 109.5
C32 C31 H31A 109.5
C32 C31 H31B 109.5
H31A C31 H31B 109.5
C32 C31 H31C 109.5
H31A C31 H31C 109.5
H31B C31 H31C 109.5
C33 C32 C31 111.0(6)
C33 C32 P2 118.2(4)
C31 C32 P2 108.3(4)
C33 C32 H32A 106.2
C31 C32 H32A 106.2
P2 C32 H32A 106.2
C32 C33 H33A 109.5
C32 C33 H33B 109.5
H33A C33 H33B 109.5
C32 C33 H33C 109.5
H33A C33 H33C 109.5
H33B C33 H33C 109.5
C35 C34 H34A 109.5
C35 C34 H34B 109.5
H34A C34 H34B 109.5
C35 C34 H34C 109.5
H34A C34 H34C 109.5
H34B C34 H34C 109.5
C36 C35 C34 109.8(5)
C36 C35 P2 110.6(3)
C34 C35 P2 116.5(4)
C36 C35 H35A 106.4
C34 C35 H35A 106.4
P2 C35 H35A 106.4
C35 C36 H36A 109.5
C35 C36 H36B 109.5
H36A C36 H36B 109.5
C35 C36 H36C 109.5
H36A C36 H36C 109.5
H36B C36 H36C 109.5
O2 C37 C38 121.8(3)
O2 C37 C42 118.6(3)
C38 C37 C42 119.6(4)
C37 C38 C39 121.0(3)
C37 C38 Cl2 118.5(3)
C39 C38 Cl2 120.5(3)
C40 C39 C38 119.3(3)
C40 C39 Cl3 121.0(3)
C38 C39 Cl3 119.7(3)
C41 C40 C39 119.8(4)
C41 C40 Cl4 120.4(3)
C39 C40 Cl4 119.8(3)
C40 C41 C42 121.3(4)
C40 C41 Cl5 120.8(3)
C42 C41 Cl5 117.9(3)
O1 C42 C41 123.6(3)
O1 C42 C37 117.4(4)
C41 C42 C37 119.0(3)

loop_
_geom_bond_atom_site_label_1
_geom_bond_atom_site_label_2
_geom_bond_distance
Au1 P2 2.3314(11)
Au1 P1 2.3408(11)
Au1 Cl1 2.4886(9)
Au1 Sb1 2.6833(3)
Sb1 O2 2.072(2)
Sb1 O1 2.130(3)
Sb1 C19 2.127(19)
Sb1 C13 2.191(11)
Sb1 C1 2.202(4)
Sb1 C7 2.204(4)
P1 C2 1.819(4)
P1 C29 1.826(5)
P1 C26 1.838(7)
O1 C42 1.336(4)
C1 C2 1.366(5)
C1 C6 1.404(5)
Cl2 C38 1.719(4)
P2 C8 1.815(4)
P2 C32 1.838(5)
P2 C35 1.851(5)
O2 C37 1.347(5)
C2 C3 1.412(6)
Cl3 C39 1.728(4)
C3 C4 1.362(7)
C3 H3A 0.9500
Cl4 C40 1.729(4)
C4 C5 1.372(7)
C4 H4A 0.9500
Cl5 C41 1.731(4)
C5 C6 1.393(6)
C5 H5A 0.9500
C6 H6A 0.9500
C7 C8 1.376(5)
C7 C12 1.396(5)
C8 C9 1.401(6)
C9 C10 1.373(6)
C9 H9A 0.9500
C10 C11 1.383(6)
C10 H10A 0.9500
C11 C12 1.379(6)
C11 H11A 0.9500
C12 H12A 0.9500
C13 C18 1.368(15)
C13 C14 1.387(16)
C14 C15 1.385(15)
C14 H14A 0.9500
C15 C16 1.42(2)
C15 H15A 0.9500
C16 C17 1.34(2)
C16 H16A 0.9500
C17 C18 1.397(14)
C17 H17A 0.9500
C18 H18A 0.9500
C19 C24 1.38(2)
C19 C20 1.433(17)
C20 C21 1.367(17)
C20 H20A 0.9500
C21 C22 1.39(2)
C21 H21A 0.9500
C22 C23 1.290(19)
C22 H22A 0.9500
C23 C24 1.44(2)
C23 H23A 0.9500
C24 H24A 0.9500
C25 C26 1.516(9)
C25 H25A 0.9800
C25 H25B 0.9800
C25 H25C 0.9800
C26 C27 1.391(9)
C26 H26A 1.0000
C27 H27A 0.9800
C27 H27B 0.9800
C27 H27C 0.9800
C28 C29 1.508(8)
C28 H28A 0.9800
C28 H28B 0.9800
C28 H28C 0.9800
C29 C30 1.525(6)
C29 H29A 1.0000
C30 H30A 0.9800
C30 H30B 0.9800
C30 H30C 0.9800
C31 C32 1.513(9)
C31 H31A 0.9800
C31 H31B 0.9800
C31 H31C 0.9800
C32 C33 1.491(7)
C32 H32A 1.0000
C33 H33A 0.9800
C33 H33B 0.9800
C33 H33C 0.9800
C34 C35 1.536(7)
C34 H34A 0.9800
C34 H34B 0.9800
C34 H34C 0.9800
C35 C36 1.524(9)
C35 H35A 1.0000
C36 H36A 0.9800
C36 H36B 0.9800
C36 H36C 0.9800
C37 C38 1.379(5)
C37 C42 1.409(5)
C38 C39 1.398(6)
C39 C40 1.388(6)
C40 C41 1.385(5)
C41 C42 1.385(6)

loop_
_geom_torsion_atom_site_label_1
_geom_torsion_atom_site_label_2
_geom_torsion_atom_site_label_3
_geom_torsion_atom_site_label_4
_geom_torsion
P2 Au1 Sb1 O2 -95.7(2)
P1 Au1 Sb1 O2 78.5(2)
Cl1 Au1 Sb1 O2 -169.5(3)
P2 Au1 Sb1 O1 -93.43(9)
P1 Au1 Sb1 O1 80.81(9)
Cl1 Au1 Sb1 O1 -167.2(2)
P2 Au1 Sb1 C19 86.7(4)
P1 Au1 Sb1 C19 -99.0(4)
Cl1 Au1 Sb1 C19 13.0(5)
P2 Au1 Sb1 C13 86.6(3)
P1 Au1 Sb1 C13 -99.2(3)
Cl1 Au1 Sb1 C13 12.8(4)
P2 Au1 Sb1 C1 178.97(12)
P1 Au1 Sb1 C1 -6.79(12)
Cl1 Au1 Sb1 C1 105.2(2)
P2 Au1 Sb1 C7 -6.20(12)
P1 Au1 Sb1 C7 168.03(12)
Cl1 Au1 Sb1 C7 -80.0(2)
P2 Au1 P1 C2 83.6(4)
Cl1 Au1 P1 C2 -167.89(18)
Sb1 Au1 P1 C2 6.46(18)
P2 Au1 P1 C29 -155.5(4)
Cl1 Au1 P1 C29 -47.03(18)
Sb1 Au1 P1 C29 127.32(18)
P2 Au1 P1 C26 -36.5(4)
Cl1 Au1 P1 C26 72.0(2)
Sb1 Au1 P1 C26 -113.7(2)
O2 Sb1 O1 C42 -1.0(2)
C19 Sb1 O1 C42 -1(2)
C13 Sb1 O1 C42 0(3)
C1 Sb1 O1 C42 -87.9(3)
C7 Sb1 O1 C42 86.3(3)
Au1 Sb1 O1 C42 179.7(2)
O2 Sb1 C1 C2 -153.4(4)
O1 Sb1 C1 C2 -74.5(4)
C19 Sb1 C1 C2 115.2(5)
C13 Sb1 C1 C2 112.0(4)
C7 Sb1 C1 C2 -126.5(11)
Au1 Sb1 C1 C2 8.7(4)
O2 Sb1 C1 C6 27.2(3)
O1 Sb1 C1 C6 106.2(4)
C19 Sb1 C1 C6 -64.1(5)
C13 Sb1 C1 C6 -67.3(4)
C7 Sb1 C1 C6 54.1(14)
Au1 Sb1 C1 C6 -170.6(3)
P1 Au1 P2 C8 -71.4(4)
Cl1 Au1 P2 C8 180.00(18)
Sb1 Au1 P2 C8 5.85(18)
P1 Au1 P2 C32 48.2(4)
Cl1 Au1 P2 C32 -60.4(2)
Sb1 Au1 P2 C32 125.5(2)
P1 Au1 P2 C35 166.4(4)
Cl1 Au1 P2 C35 57.82(17)
Sb1 Au1 P2 C35 -116.34(17)
O1 Sb1 O2 C37 1.3(2)
C19 Sb1 O2 C37 -178.7(4)
C13 Sb1 O2 C37 -178.6(4)
C1 Sb1 O2 C37 89.8(2)
C7 Sb1 O2 C37 -86.8(2)
Au1 Sb1 O2 C37 3.6(4)
C6 C1 C2 C3 -4.3(7)
Sb1 C1 C2 C3 176.4(4)
C6 C1 C2 P1 174.1(4)
Sb1 C1 C2 P1 -5.2(6)
C29 P1 C2 C1 -122.8(4)
C26 P1 C2 C1 121.5(4)
Au1 P1 C2 C1 -2.5(5)
C29 P1 C2 C3 55.5(5)
C26 P1 C2 C3 -60.1(5)
Au1 P1 C2 C3 175.9(4)
C1 C2 C3 C4 3.5(9)
P1 C2 C3 C4 -174.9(5)
C2 C3 C4 C5 -0.3(10)
C3 C4 C5 C6 -2.0(10)
C4 C5 C6 C1 1.1(8)
C2 C1 C6 C5 2.0(7)
Sb1 C1 C6 C5 -178.6(4)
O2 Sb1 C7 C8 170.0(4)
O1 Sb1 C7 C8 91.1(4)
C19 Sb1 C7 C8 -98.6(5)
C13 Sb1 C7 C8 -95.4(4)
C1 Sb1 C7 C8 143.1(11)
Au1 Sb1 C7 C8 7.9(4)
O2 Sb1 C7 C12 -15.3(4)
O1 Sb1 C7 C12 -94.3(4)
C19 Sb1 C7 C12 76.0(5)
C13 Sb1 C7 C12 79.2(4)
C1 Sb1 C7 C12 -42.2(14)
Au1 Sb1 C7 C12 -177.4(4)
C12 C7 C8 C9 1.6(7)
Sb1 C7 C8 C9 176.2(4)
C12 C7 C8 P2 -179.3(4)
Sb1 C7 C8 P2 -4.8(6)
C32 P2 C8 C7 -119.4(4)
C35 P2 C8 C7 118.3(4)
Au1 P2 C8 C7 -2.2(5)
C32 P2 C8 C9 59.6(5)
C35 P2 C8 C9 -62.7(5)
Au1 P2 C8 C9 176.9(4)
C7 C8 C9 C10 -1.0(8)
P2 C8 C9 C10 180.0(5)
C8 C9 C10 C11 -0.1(9)
C9 C10 C11 C12 0.5(10)
C10 C11 C12 C7 0.1(10)
C8 C7 C12 C11 -1.2(8)
Sb1 C7 C12 C11 -176.1(5)
O2 Sb1 C13 C18 70.3(7)
O1 Sb1 C13 C18 70(3)
C19 Sb1 C13 C18 72(11)
C1 Sb1 C13 C18 157.0(7)
C7 Sb1 C13 C18 -16.7(7)
Au1 Sb1 C13 C18 -110.4(7)
O2 Sb1 C13 C14 -111.8(6)
O1 Sb1 C13 C14 -112(3)
C19 Sb1 C13 C14 -110(12)
C1 Sb1 C13 C14 -25.1(7)
C7 Sb1 C13 C14 161.2(6)
Au1 Sb1 C13 C14 67.5(7)
C18 C13 C14 C15 1.5(14)
Sb1 C13 C14 C15 -176.3(7)
C13 C14 C15 C16 -2.9(16)
C14 C15 C16 C17 1.7(19)
C15 C16 C17 C18 1(2)
C14 C13 C18 C17 1.2(14)
Sb1 C13 C18 C17 179.0(7)
C16 C17 C18 C13 -2.5(16)
O2 Sb1 C19 C24 -169.1(14)
O1 Sb1 C19 C24 -168.9(16)
C13 Sb1 C19 C24 13(11)
C1 Sb1 C19 C24 -82.5(14)
C7 Sb1 C19 C24 104.0(14)
Au1 Sb1 C19 C24 10.1(15)
O2 Sb1 C19 C20 4.4(11)
O1 Sb1 C19 C20 5(3)
C13 Sb1 C19 C20 -174(12)
C1 Sb1 C19 C20 91.0(11)
C7 Sb1 C19 C20 -82.6(11)
Au1 Sb1 C19 C20 -176.4(10)
C24 C19 C20 C21 -8(2)
Sb1 C19 C20 C21 177.5(11)
C19 C20 C21 C22 3(2)
C20 C21 C22 C23 3(3)
C21 C22 C23 C24 -4(3)
C20 C19 C24 C23 7(2)
Sb1 C19 C24 C23 -178.8(14)
C22 C23 C24 C19 -1(3)
C2 P1 C26 C27 162.5(7)
C29 P1 C26 C27 45.6(8)
Au1 P1 C26 C27 -74.0(7)
C2 P1 C26 C25 -66.6(5)
C29 P1 C26 C25 176.5(5)
Au1 P1 C26 C25 56.9(5)
C2 P1 C29 C28 70.2(4)
C26 P1 C29 C28 -174.9(4)
Au1 P1 C29 C28 -52.4(4)
C2 P1 C29 C30 -57.5(5)
C26 P1 C29 C30 57.3(5)
Au1 P1 C29 C30 179.8(4)
C8 P2 C32 C33 -54.8(5)
C35 P2 C32 C33 67.2(5)
Au1 P2 C32 C33 -177.1(5)
C8 P2 C32 C31 72.4(4)
C35 P2 C32 C31 -165.6(4)
Au1 P2 C32 C31 -49.9(4)
C8 P2 C35 C36 -68.9(4)
C32 P2 C35 C36 169.6(4)
Au1 P2 C35 C36 55.2(4)
C8 P2 C35 C34 57.4(4)
C32 P2 C35 C34 -64.1(4)
Au1 P2 C35 C34 -178.5(4)
Sb1 O2 C37 C38 177.8(3)
Sb1 O2 C37 C42 -1.6(4)
O2 C37 C38 C39 178.5(3)
C42 C37 C38 C39 -2.1(5)
O2 C37 C38 Cl2 0.0(5)
C42 C37 C38 Cl2 179.4(3)
C37 C38 C39 C40 2.0(6)
Cl2 C38 C39 C40 -179.6(3)
C37 C38 C39 Cl3 -176.3(3)
Cl2 C38 C39 Cl3 2.1(4)
C38 C39 C40 C41 -0.8(6)
Cl3 C39 C40 C41 177.5(3)
C38 C39 C40 Cl4 179.7(3)
Cl3 C39 C40 Cl4 -2.0(5)
C39 C40 C41 C42 -0.2(6)
Cl4 C40 C41 C42 179.3(3)
C39 C40 C41 Cl5 178.3(3)
Cl4 C40 C41 Cl5 -2.2(5)
Sb1 O1 C42 C41 -179.3(3)
Sb1 O1 C42 C37 0.5(4)
C40 C41 C42 O1 179.8(4)
Cl5 C41 C42 O1 1.2(5)
C40 C41 C42 C37 0.1(6)
Cl5 C41 C42 C37 -178.5(3)
O2 C37 C42 O1 0.8(5)
C38 C37 C42 O1 -178.7(3)
O2 C37 C42 C41 -179.5(3)
C38 C37 C42 C41 1.0(5)
